data_1537038
loop_
_publ_author_name
'Zheng Chong'
'Mattausch, H.J.'
'Simon, A.'
'Nuss, J.'
'Oeckler, O.'

_publ_section_title
;
 La4 Br2 Al5 and Ce4 Br2 Ga5: three-dimensional metal networks embedded in
 condensed Ln6 trigonal prisms
;
_journal_name_full 'Zeitschrift fuer Anorganische und Allgemeine Chemie'
_journal_page_first 2229
_journal_page_last 2235
_journal_volume 629
_journal_year 2003
_chemical_formula_sum 'Al5 Br2 La4'
_chemical_name_systematic 'La4 Br2 Al5'
_space_group_IT_number 65
_symmetry_space_group_name_Hall '-C 2 2'
_symmetry_space_group_name_H-M 'C m m m'
_cell_angle_alpha 90
_cell_angle_beta 90
_cell_angle_gamma 90
_cell_formula_units_Z 4
_cell_length_a 16.115
_cell_length_b 17.206
_cell_length_c 4.328
_cell_volume 1200.045
_citation_journal_id_ASTM ZAACAB
_cod_data_source_file ZhengChong_ZAACAB_2003_1067.cif
_cod_data_source_block Al5Br2La4
_cod_database_code 1537038

loop_
_symmetry_equiv_pos_as_xyz
x,y,z
-x,-y,z
x,-y,-z
-x,y,-z
-x,-y,-z
x,y,-z
-x,y,z
x,-y,z
x+1/2,y+1/2,z
-x+1/2,-y+1/2,z
x+1/2,-y+1/2,-z
-x+1/2,y+1/2,-z
-x+1/2,-y+1/2,-z
x+1/2,y+1/2,-z
-x+1/2,y+1/2,z
x+1/2,-y+1/2,z

loop_
_atom_site_label
_atom_site_type_symbol
_atom_site_fract_x
_atom_site_fract_y
_atom_site_fract_z
_atom_site_occupancy
_atom_site_U_iso_or_equiv
Br2 Br 0.12047 0 0.5 1 0.0
La1 La 0 0.362546 0 1 0.0
Al2 Al 0.28753 0.18505 0 1 0.0
Al1 Al 0.34771 0.13161 0.5 1 0.0
Al3 Al 0.42094 0 0.5 1 0.0
Br1 Br 0 0.17 0 1 0.0
La3 La 0.140776 0.181129 0.5 1 0.0
La2 La 0.264072 0 0 1 0.0
